data_7207674
loop_
_publ_author_name
'Aitipamula, Srinivasulu'
'Chow, Pui Shan'
'Tan, Reginald B. H.'

_publ_section_title
;
 Co-crystals of caffeine and piracetam with 4-hydroxybenzoic acid:
 Unravelling the hidden hydrates of 1&#x2009;:&#x2009;1 co-crystals
;
_journal_issue 7
_journal_name_full CrystEngComm
_journal_page_first 2381
_journal_paper_doi 10.1039/c2ce25080b
_journal_volume 14
_journal_year 2012
_chemical_formula_sum 'C15 H18 N4 O6'
_chemical_formula_weight 350.33
_chemical_name_common 'MOnohydrate of caffeine-4HBA (1:1)'
_chemical_name_systematic 'MOnohydrate of caffeine-4HBA (1:1)'
_space_group_IT_number 2
_symmetry_cell_setting triclinic
_symmetry_space_group_name_Hall '-P 1'
_symmetry_space_group_name_H-M 'P -1'
_atom_sites_solution_hydrogens geom
_atom_sites_solution_primary direct
_atom_sites_solution_secondary difmap
_audit_creation_method SHELXL-97
_cell_angle_alpha 90.33(3)
_cell_angle_beta 101.29(3)
_cell_angle_gamma 107.57(3)
_cell_formula_units_Z 2
_cell_length_a 7.2188(14)
_cell_length_b 8.5282(17)
_cell_length_c 13.827(3)
_cell_measurement_reflns_used 1907
_cell_measurement_temperature 110(2)
_cell_measurement_theta_max 30.8977
_cell_measurement_theta_min 2.5112
_cell_volume 793.9(3)
_computing_cell_refinement 'CrystalClear (Rigaku Inc., 2007)'
_computing_data_collection 'CrystalClear (Rigaku Inc., 2007)'
_computing_data_reduction 'CrystalClear (Rigaku Inc., 2007)'
_computing_structure_refinement 'SHELXL-97 (Sheldrick, 1997)'
_computing_structure_solution 'SHELXS-97 (Sheldrick, 1990)'
_diffrn_ambient_temperature 110(2)
_diffrn_measured_fraction_theta_full 0.990
_diffrn_measured_fraction_theta_max 0.990
_diffrn_measurement_device_type 'Rigaku Saturn 70 CCD area detector'
_diffrn_measurement_method '\w scans'
_diffrn_radiation_monochromator graphite
_diffrn_radiation_source 'fine-focus sealed tube'
_diffrn_radiation_type MoK\a
_diffrn_radiation_wavelength 0.71073
_diffrn_reflns_av_R_equivalents 0.0274
_diffrn_reflns_av_sigmaI/netI 0.0295
_diffrn_reflns_limit_h_max 9
_diffrn_reflns_limit_h_min -7
_diffrn_reflns_limit_k_max 11
_diffrn_reflns_limit_k_min -11
_diffrn_reflns_limit_l_max 18
_diffrn_reflns_limit_l_min -18
_diffrn_reflns_number 12024
_diffrn_reflns_theta_full 28.28
_diffrn_reflns_theta_max 28.28
_diffrn_reflns_theta_min 1.51
_exptl_absorpt_coefficient_mu 0.115
_exptl_absorpt_correction_T_max 0.9863
_exptl_absorpt_correction_T_min 0.9511
_exptl_absorpt_correction_type multi-scan
_exptl_absorpt_process_details 'R. H. Blessing, Acta Cryst. 1995 A51, 33-38'
_exptl_crystal_colour colorless
_exptl_crystal_density_diffrn 1.466
_exptl_crystal_density_method 'not measured'
_exptl_crystal_description needle
_exptl_crystal_F_000 368
_exptl_crystal_size_max 0.44
_exptl_crystal_size_mid 0.22
_exptl_crystal_size_min 0.12
_refine_diff_density_max 0.246
_refine_diff_density_min -0.235
_refine_diff_density_rms 0.054
_refine_ls_extinction_method none
_refine_ls_goodness_of_fit_ref 1.139
_refine_ls_hydrogen_treatment mixed
_refine_ls_matrix_type full
_refine_ls_number_parameters 245
_refine_ls_number_reflns 3907
_refine_ls_number_restraints 0
_refine_ls_restrained_S_all 1.139
_refine_ls_R_factor_all 0.0658
_refine_ls_R_factor_gt 0.0581
_refine_ls_shift/su_max 0.000
_refine_ls_shift/su_mean 0.000
_refine_ls_structure_factor_coef Fsqd
_refine_ls_weighting_details 'calc w=1/[\s^2^(Fo^2^)+(0.0543P)^2^+0.4144P] where P=(Fo^2^+2Fc^2^)/3'
_refine_ls_weighting_scheme calc
_refine_ls_wR_factor_gt 0.1300
_refine_ls_wR_factor_ref 0.1365
_reflns_number_gt 3511
_reflns_number_total 3907
_reflns_threshold_expression >2sigma(I)
_cod_data_source_file c2ce25080b.txt
_cod_data_source_block CAF-HBA
_cod_depositor_comments
;
The following automatic conversions were performed:

'_symmetry_cell_setting' value 'Triclinic' changed to 'triclinic'
according to /home/saulius/struct/CIF-dictionaries/cif_core.dic
dictionary named 'cif_core.dic' version 2.4.1 from
2010-06-29.

'_exptl_absorpt_correction_type' value 'Multi-scan'
changed to 'multi-scan' according to
/home/saulius/struct/CIF-dictionaries/cif_core.dic dictionary named
'cif_core.dic' version 2.4.1 from 2010-06-29.

Automatic conversion script
Id: cif_fix_values 1715 2011-07-08 13:25:40Z adriana 
;
_cod_database_code 7207674

loop_
_symmetry_equiv_pos_as_xyz
'x, y, z'
'-x, -y, -z'

loop_
_atom_site_label
_atom_site_type_symbol
_atom_site_fract_x
_atom_site_fract_y
_atom_site_fract_z
_atom_site_U_iso_or_equiv
_atom_site_adp_type
_atom_site_occupancy
_atom_site_symmetry_multiplicity
_atom_site_calc_flag
_atom_site_refinement_flags
O5 O 0.9909(2) 0.00282(16) 0.81752(9) 0.0270(3) Uani 1 1 d .
O2 O 0.44690(19) 0.99146(14) 0.12798(9) 0.0244(3) Uani 1 1 d .
O1 O 0.2413(2) 0.43733(15) 0.04207(10) 0.0309(3) Uani 1 1 d .
N1 N 0.3451(2) 0.71294(17) 0.08593(10) 0.0209(3) Uani 1 1 d .
O3 O 0.8426(2) 0.61537(16) 0.58764(10) 0.0314(3) Uani 1 1 d .
O4 O 0.6914(2) 0.40403(17) 0.47359(9) 0.0303(3) Uani 1 1 d .
N4 N 0.6274(2) 0.64415(18) 0.35762(10) 0.0232(3) Uani 1 1 d .
N2 N 0.4210(2) 0.52101(17) 0.19792(10) 0.0219(3) Uani 1 1 d .
C3 C 0.5487(2) 0.8113(2) 0.24138(12) 0.0196(3) Uani 1 1 d .
C2 C 0.5294(2) 0.6524(2) 0.26434(12) 0.0200(3) Uani 1 1 d .
N3 N 0.6678(2) 0.90809(17) 0.32463(10) 0.0218(3) Uani 1 1 d .
C10 C 0.7718(3) 0.1758(2) 0.60265(12) 0.0227(3) Uani 1 1 d .
H10 H 0.6880 0.1378 0.5396 0.027 Uiso 1 1 calc R
C9 C 0.8427(2) 0.3442(2) 0.63001(12) 0.0217(3) Uani 1 1 d .
C4 C 0.4491(2) 0.8521(2) 0.15045(12) 0.0197(3) Uani 1 1 d .
C1 C 0.3319(3) 0.5503(2) 0.10537(12) 0.0225(3) Uani 1 1 d .
C13 C 1.0146(3) 0.2863(2) 0.78764(12) 0.0229(3) Uani 1 1 d .
H13 H 1.0968 0.3244 0.8510 0.027 Uiso 1 1 calc R
C14 C 0.9637(3) 0.3974(2) 0.72329(12) 0.0236(4) Uani 1 1 d .
H12 H 1.0120 0.5118 0.7430 0.028 Uiso 1 1 calc R
C15 C 0.7942(3) 0.4687(2) 0.56342(12) 0.0236(4) Uani 1 1 d .
C11 C 0.8218(3) 0.0631(2) 0.66619(12) 0.0242(4) Uani 1 1 d .
H11 H 0.7724 -0.0514 0.6466 0.029 Uiso 1 1 calc R
C6 C 0.2419(3) 0.7413(2) -0.01173(13) 0.0288(4) Uani 1 1 d .
H6A H 0.1960 0.6391 -0.0543 0.043 Uiso 1 1 calc R
H6B H 0.3332 0.8275 -0.0415 0.043 Uiso 1 1 calc R
H6C H 0.1276 0.7764 -0.0046 0.043 Uiso 1 1 calc R
C12 C 0.9447(3) 0.1180(2) 0.75894(12) 0.0227(3) Uani 1 1 d .
C7 C 0.4011(3) 0.3509(2) 0.22285(14) 0.0324(4) Uani 1 1 d .
H7A H 0.2658 0.2803 0.1948 0.049 Uiso 1 1 calc R
H7B H 0.4279 0.3463 0.2949 0.049 Uiso 1 1 calc R
H7C H 0.4962 0.3121 0.1956 0.049 Uiso 1 1 calc R
C8 C 0.7434(3) 1.0878(2) 0.33545(13) 0.0274(4) Uani 1 1 d .
H8A H 0.8452 1.1228 0.3963 0.041 Uiso 1 1 calc R
H8B H 0.6342 1.1321 0.3387 0.041 Uiso 1 1 calc R
H8C H 0.8014 1.1290 0.2786 0.041 Uiso 1 1 calc R
C5 C 0.7097(3) 0.8023(2) 0.39069(12) 0.0237(3) Uani 1 1 d .
H5 H 0.7901 0.8368 0.4548 0.028 Uiso 1 1 calc R
O6 O 0.2427(2) 0.13533(17) -0.01838(10) 0.0302(3) Uani 1 1 d .
H1 H 0.663(4) 0.495(4) 0.432(2) 0.066(9) Uiso 1 1 d .
H3 H 0.248(4) 0.235(4) 0.013(2) 0.055(8) Uiso 1 1 d .
H4 H 0.292(4) 0.082(3) 0.030(2) 0.051(7) Uiso 1 1 d .
H2 H 1.082(4) 0.054(4) 0.877(2) 0.064(9) Uiso 1 1 d .

loop_
_atom_site_aniso_label
_atom_site_aniso_U_11
_atom_site_aniso_U_22
_atom_site_aniso_U_33
_atom_site_aniso_U_23
_atom_site_aniso_U_13
_atom_site_aniso_U_12
O5 0.0319(7) 0.0261(6) 0.0221(6) 0.0059(5) 0.0009(5) 0.0107(5)
O2 0.0290(7) 0.0205(6) 0.0238(6) 0.0045(5) 0.0038(5) 0.0090(5)
O1 0.0383(8) 0.0215(6) 0.0269(6) -0.0030(5) -0.0045(6) 0.0076(6)
N1 0.0248(7) 0.0176(7) 0.0179(6) 0.0023(5) 0.0009(5) 0.0054(6)
O3 0.0352(7) 0.0246(6) 0.0302(7) 0.0032(5) -0.0006(6) 0.0076(6)
O4 0.0414(8) 0.0298(7) 0.0201(6) 0.0037(5) -0.0006(5) 0.0162(6)
N4 0.0235(7) 0.0277(7) 0.0191(7) 0.0046(5) 0.0030(6) 0.0098(6)
N2 0.0254(7) 0.0185(7) 0.0201(7) 0.0016(5) 0.0020(6) 0.0063(6)
C3 0.0200(8) 0.0208(8) 0.0186(7) 0.0012(6) 0.0045(6) 0.0065(6)
C2 0.0188(8) 0.0212(8) 0.0204(7) 0.0019(6) 0.0047(6) 0.0062(6)
N3 0.0225(7) 0.0217(7) 0.0203(7) 0.0005(5) 0.0032(5) 0.0063(6)
C10 0.0217(8) 0.0279(9) 0.0179(7) 0.0020(6) 0.0034(6) 0.0074(7)
C9 0.0212(8) 0.0245(8) 0.0202(8) 0.0037(6) 0.0043(6) 0.0083(7)
C4 0.0199(8) 0.0186(7) 0.0206(7) 0.0023(6) 0.0048(6) 0.0057(6)
C1 0.0230(8) 0.0208(8) 0.0226(8) 0.0022(6) 0.0023(6) 0.0067(7)
C13 0.0216(8) 0.0264(8) 0.0195(7) 0.0025(6) 0.0025(6) 0.0069(7)
C14 0.0229(8) 0.0259(8) 0.0224(8) 0.0040(6) 0.0051(7) 0.0080(7)
C15 0.0223(8) 0.0272(8) 0.0218(8) 0.0044(7) 0.0050(6) 0.0082(7)
C11 0.0258(9) 0.0249(8) 0.0216(8) 0.0036(6) 0.0048(7) 0.0076(7)
C6 0.0334(10) 0.0259(9) 0.0199(8) 0.0037(7) -0.0050(7) 0.0050(8)
C12 0.0222(8) 0.0258(8) 0.0214(8) 0.0049(6) 0.0050(6) 0.0088(7)
C7 0.0432(11) 0.0197(8) 0.0306(9) 0.0044(7) -0.0003(8) 0.0093(8)
C8 0.0312(10) 0.0223(8) 0.0245(8) -0.0020(7) 0.0022(7) 0.0046(7)
C5 0.0238(8) 0.0279(8) 0.0194(7) 0.0019(6) 0.0034(6) 0.0090(7)
O6 0.0386(8) 0.0305(7) 0.0217(6) -0.0001(5) -0.0036(5) 0.0173(6)

loop_
_atom_type_symbol
_atom_type_description
_atom_type_scat_dispersion_real
_atom_type_scat_dispersion_imag
_atom_type_scat_source
C C 0.0033 0.0016 'International Tables Vol C Tables 4.2.6.8 and 6.1.1.4'
H H 0.0000 0.0000 'International Tables Vol C Tables 4.2.6.8 and 6.1.1.4'
N N 0.0061 0.0033 'International Tables Vol C Tables 4.2.6.8 and 6.1.1.4'
O O 0.0106 0.0060 'International Tables Vol C Tables 4.2.6.8 and 6.1.1.4'

loop_
_geom_angle_atom_site_label_1
_geom_angle_atom_site_label_2
_geom_angle_atom_site_label_3
_geom_angle
C12 O5 H2 110.6(18)
C1 N1 C4 126.09(14)
C1 N1 C6 117.06(14)
C4 N1 C6 116.85(14)
C15 O4 H1 109.0(16)
C5 N4 C2 103.27(15)
C2 N2 C1 119.19(14)
C2 N2 C7 121.50(14)
C1 N2 C7 119.31(14)
C2 C3 N3 105.34(14)
C2 C3 C4 122.75(15)
N3 C3 C4 131.80(15)
N4 C2 C3 111.98(15)
N4 C2 N2 126.30(15)
C3 C2 N2 121.72(15)
C5 N3 C3 105.77(14)
C5 N3 C8 127.22(15)
C3 N3 C8 126.88(14)
C11 C10 C9 120.88(16)
C11 C10 H10 119.6
C9 C10 H10 119.6
C10 C9 C14 118.66(16)
C10 C9 C15 122.38(15)
C14 C9 C15 118.96(16)
O2 C4 N1 121.53(15)
O2 C4 C3 126.23(16)
N1 C4 C3 112.23(14)
O1 C1 N2 121.50(16)
O1 C1 N1 120.74(15)
N2 C1 N1 117.75(15)
C14 C13 C12 119.70(16)
C14 C13 H13 120.1
C12 C13 H13 120.1
C13 C14 C9 121.14(17)
C13 C14 H12 119.4
C9 C14 H12 119.4
O3 C15 O4 122.90(16)
O3 C15 C9 123.85(16)
O4 C15 C9 113.25(15)
C10 C11 C12 119.92(17)
C10 C11 H11 120.0
C12 C11 H11 120.0
N1 C6 H6A 109.5
N1 C6 H6B 109.5
H6A C6 H6B 109.5
N1 C6 H6C 109.5
H6A C6 H6C 109.5
H6B C6 H6C 109.5
O5 C12 C11 117.47(16)
O5 C12 C13 122.84(16)
C11 C12 C13 119.69(16)
N2 C7 H7A 109.5
N2 C7 H7B 109.5
H7A C7 H7B 109.5
N2 C7 H7C 109.5
H7A C7 H7C 109.5
H7B C7 H7C 109.5
N3 C8 H8A 109.5
N3 C8 H8B 109.5
H8A C8 H8B 109.5
N3 C8 H8C 109.5
H8A C8 H8C 109.5
H8B C8 H8C 109.5
N4 C5 N3 113.63(15)
N4 C5 H5 123.2
N3 C5 H5 123.2
H3 O6 H4 104(2)

loop_
_geom_bond_atom_site_label_1
_geom_bond_atom_site_label_2
_geom_bond_distance
O5 C12 1.354(2)
O5 H2 0.95(3)
O2 C4 1.234(2)
O1 C1 1.228(2)
N1 C1 1.393(2)
N1 C4 1.398(2)
N1 C6 1.468(2)
O3 C15 1.218(2)
O4 C15 1.335(2)
O4 H1 1.01(3)
N4 C5 1.336(2)
N4 C2 1.357(2)
N2 C2 1.374(2)
N2 C1 1.375(2)
N2 C7 1.464(2)
C3 C2 1.366(2)
C3 N3 1.385(2)
C3 C4 1.422(2)
N3 C5 1.343(2)
N3 C8 1.459(2)
C10 C11 1.386(2)
C10 C9 1.393(2)
C10 H10 0.9500
C9 C14 1.395(2)
C9 C15 1.486(2)
C13 C14 1.384(2)
C13 C12 1.397(2)
C13 H13 0.9500
C14 H12 0.9500
C11 C12 1.396(2)
C11 H11 0.9500
C6 H6A 0.9800
C6 H6B 0.9800
C6 H6C 0.9800
C7 H7A 0.9800
C7 H7B 0.9800
C7 H7C 0.9800
C8 H8A 0.9800
C8 H8B 0.9800
C8 H8C 0.9800
C5 H5 0.9500
O6 H3 0.94(3)
O6 H4 0.89(3)
